data_4078483
loop_
_publ_author_name
'Jian, Zhongbao'
'Petrov, Alex R.'
'Hangaly, Noa K.'
'Li, Shihui'
'Rong, Weifeng'
'Mou, Zehuai'
'Rufanov, Konstantin A.'
'Harms, Klaus'
'Sundermeyer, J\"org'
'Cui, Dongmei'

_publ_section_title
;
 Phosphazene-Functionalized Cyclopentadienyl and Its Derivatives Ligated
 Rare-Earth Metal Alkyl Complexes: Synthesis, Structures, and Catalysis on
 Ethylene Polymerization
;
_journal_issue 11
_journal_name_full Organometallics
_journal_page_first 4267
_journal_paper_doi 10.1021/om300263p
_journal_volume 31
_journal_year 2012
_chemical_formula_sum 'C45 H69 Cl Li N O P Si2 Y'
_chemical_formula_weight 858.46
_chemical_name_systematic
; 
 ? 
;
_space_group_IT_number 2
_symmetry_cell_setting triclinic
_symmetry_space_group_name_Hall '-P 1'
_symmetry_space_group_name_H-M 'P -1'
_atom_sites_solution_hydrogens geom
_atom_sites_solution_primary direct
_atom_sites_solution_secondary difmap
_audit_creation_method SHELXL-97
_cell_angle_alpha 95.119(2)
_cell_angle_beta 103.459(2)
_cell_angle_gamma 95.310(2)
_cell_formula_units_Z 2
_cell_length_a 10.6584(12)
_cell_length_b 13.5597(16)
_cell_length_c 17.494(2)
_cell_measurement_temperature 185(2)
_cell_volume 2432.3(5)
_computing_structure_refinement 'SHELXL-97 (Sheldrick, 1997)'
_computing_structure_solution 'SHELXS-97 (Sheldrick, 1990)'
_diffrn_ambient_temperature 185(2)
_diffrn_measured_fraction_theta_full 0.975
_diffrn_measured_fraction_theta_max 0.975
_diffrn_radiation_monochromator graphite
_diffrn_radiation_source 'fine-focus sealed tube'
_diffrn_radiation_type MoK\a
_diffrn_radiation_wavelength 0.71073
_diffrn_reflns_av_R_equivalents 0.0433
_diffrn_reflns_av_sigmaI/netI 0.1203
_diffrn_reflns_limit_h_max 13
_diffrn_reflns_limit_h_min -13
_diffrn_reflns_limit_k_max 16
_diffrn_reflns_limit_k_min -6
_diffrn_reflns_limit_l_max 21
_diffrn_reflns_limit_l_min -21
_diffrn_reflns_number 13303
_diffrn_reflns_theta_full 26.04
_diffrn_reflns_theta_max 26.04
_diffrn_reflns_theta_min 1.52
_exptl_absorpt_coefficient_mu 1.367
_exptl_absorpt_correction_T_max 0.7092
_exptl_absorpt_correction_T_min 0.6766
_exptl_absorpt_correction_type multi-scan
_exptl_crystal_density_diffrn 1.172
_exptl_crystal_density_method 'not measured'
_exptl_crystal_F_000 912
_exptl_crystal_size_max 0.31
_exptl_crystal_size_mid 0.29
_exptl_crystal_size_min 0.27
_refine_diff_density_max 1.687
_refine_diff_density_min -1.489
_refine_diff_density_rms 0.101
_refine_ls_extinction_method none
_refine_ls_goodness_of_fit_ref 1.074
_refine_ls_hydrogen_treatment constr
_refine_ls_matrix_type full
_refine_ls_number_parameters 486
_refine_ls_number_reflns 9358
_refine_ls_number_restraints 0
_refine_ls_restrained_S_all 1.074
_refine_ls_R_factor_all 0.1358
_refine_ls_R_factor_gt 0.0781
_refine_ls_shift/su_max 0.091
_refine_ls_shift/su_mean 0.001
_refine_ls_structure_factor_coef Fsqd
_refine_ls_weighting_details 'calc w=1/[\s^2^(Fo^2^)+(0.0708P)^2^+3.2465P] where P=(Fo^2^+2Fc^2^)/3'
_refine_ls_weighting_scheme calc
_refine_ls_wR_factor_gt 0.1675
_refine_ls_wR_factor_ref 0.1895
_reflns_number_gt 5752
_reflns_number_total 9358
_reflns_threshold_expression >2sigma(I)
_cod_data_source_file om300263p_si_002.cif
_cod_data_source_block 3b
_cod_original_sg_symbol_H-M P-1
_cod_database_code 4078483

loop_
_symmetry_equiv_pos_as_xyz
'x, y, z'
'-x, -y, -z'

loop_
_atom_site_label
_atom_site_type_symbol
_atom_site_fract_x
_atom_site_fract_y
_atom_site_fract_z
_atom_site_U_iso_or_equiv
_atom_site_adp_type
_atom_site_occupancy
_atom_site_symmetry_multiplicity
_atom_site_calc_flag
_atom_site_refinement_flags
C1 C 0.2421(6) 0.1358(4) 0.3149(3) 0.0251(13) Uani 1 1 d .
C2 C 0.1516(6) 0.0847(4) 0.2462(3) 0.0275(14) Uani 1 1 d .
C3 C 0.1300(6) -0.0172(5) 0.2560(4) 0.0320(14) Uani 1 1 d .
C4 C 0.2062(6) -0.0312(4) 0.3324(4) 0.0317(15) Uani 1 1 d .
C5 C 0.2757(6) 0.0610(4) 0.3699(3) 0.0284(14) Uani 1 1 d .
C6 C 0.3558(7) 0.0770(5) 0.4529(3) 0.0397(17) Uani 1 1 d .
H6A H 0.3199 0.1242 0.4835 0.060 Uiso 1 1 calc R
H6B H 0.4432 0.1024 0.4534 0.060 Uiso 1 1 calc R
H6C H 0.3560 0.0149 0.4753 0.060 Uiso 1 1 calc R
C7 C 0.2077(7) -0.1274(5) 0.3677(4) 0.0467(18) Uani 1 1 d .
H7A H 0.2897 -0.1280 0.4047 0.070 Uiso 1 1 calc R
H7B H 0.1953 -0.1817 0.3265 0.070 Uiso 1 1 calc R
H7C H 0.1390 -0.1344 0.3946 0.070 Uiso 1 1 calc R
C8 C 0.0367(6) -0.0933(5) 0.1991(4) 0.0459(18) Uani 1 1 d .
H8A H -0.0504 -0.0834 0.2016 0.069 Uiso 1 1 calc R
H8B H 0.0538 -0.1587 0.2125 0.069 Uiso 1 1 calc R
H8C H 0.0464 -0.0870 0.1465 0.069 Uiso 1 1 calc R
C9 C 0.0814(6) 0.1255(5) 0.1713(4) 0.0368(16) Uani 1 1 d .
H9A H 0.1236 0.1100 0.1296 0.055 Uiso 1 1 calc R
H9B H 0.0839 0.1964 0.1814 0.055 Uiso 1 1 calc R
H9C H -0.0072 0.0956 0.1558 0.055 Uiso 1 1 calc R
C10 C 0.4476(6) 0.2862(4) 0.4038(3) 0.0278(14) Uani 1 1 d .
C11 C 0.5491(6) 0.2649(5) 0.3691(4) 0.0327(15) Uani 1 1 d .
H11 H 0.5315 0.2436 0.3152 0.039 Uiso 1 1 calc R
C12 C 0.6746(6) 0.2754(5) 0.4142(4) 0.0422(17) Uani 1 1 d .
H12 H 0.7412 0.2603 0.3905 0.051 Uiso 1 1 calc R
C13 C 0.7037(6) 0.3081(5) 0.4944(4) 0.0426(17) Uani 1 1 d .
H13 H 0.7889 0.3145 0.5246 0.051 Uiso 1 1 calc R
C14 C 0.6048(6) 0.3309(5) 0.5287(4) 0.0397(16) Uani 1 1 d .
H14 H 0.6236 0.3542 0.5822 0.048 Uiso 1 1 calc R
C15 C 0.4775(6) 0.3196(5) 0.4845(3) 0.0335(15) Uani 1 1 d .
H15 H 0.4114 0.3344 0.5087 0.040 Uiso 1 1 calc R
C16 C 0.1869(6) 0.3046(4) 0.4107(3) 0.0264(13) Uani 1 1 d .
C17 C 0.1047(6) 0.2382(5) 0.4363(3) 0.0311(14) Uani 1 1 d .
H17 H 0.0891 0.1722 0.4136 0.037 Uiso 1 1 calc R
C18 C 0.0454(6) 0.2675(5) 0.4946(4) 0.0401(16) Uani 1 1 d .
H18 H -0.0096 0.2211 0.5110 0.048 Uiso 1 1 calc R
C19 C 0.0659(6) 0.3647(5) 0.5293(4) 0.0366(16) Uani 1 1 d .
H19 H 0.0265 0.3839 0.5696 0.044 Uiso 1 1 calc R
C20 C 0.1456(6) 0.4328(5) 0.5034(4) 0.0352(16) Uani 1 1 d .
H20 H 0.1583 0.4990 0.5254 0.042 Uiso 1 1 calc R
C21 C 0.2072(6) 0.4044(4) 0.4451(3) 0.0305(14) Uani 1 1 d .
H21 H 0.2618 0.4511 0.4287 0.037 Uiso 1 1 calc R
C22 C 0.2316(6) 0.4218(4) 0.2589(3) 0.0294(14) Uani 1 1 d .
C23 C 0.1047(6) 0.4459(5) 0.2507(3) 0.0322(15) Uani 1 1 d .
C24 C 0.0809(7) 0.5443(5) 0.2397(4) 0.0409(17) Uani 1 1 d .
H24 H -0.0026 0.5621 0.2352 0.049 Uiso 1 1 calc R
C25 C 0.1796(8) 0.6147(5) 0.2355(4) 0.050(2) Uani 1 1 d .
H25 H 0.1621 0.6796 0.2283 0.060 Uiso 1 1 calc R
C26 C 0.3042(8) 0.5908(5) 0.2419(4) 0.0441(18) Uani 1 1 d .
H26 H 0.3695 0.6396 0.2385 0.053 Uiso 1 1 calc R
C27 C 0.3335(7) 0.4943(5) 0.2535(3) 0.0335(15) Uani 1 1 d .
C28 C 0.4716(6) 0.4711(5) 0.2598(4) 0.0386(16) Uani 1 1 d .
H28 H 0.4719 0.3993 0.2629 0.046 Uiso 1 1 calc R
C29 C 0.5652(7) 0.5245(6) 0.3348(4) 0.054(2) Uani 1 1 d .
H29A H 0.5653 0.5953 0.3344 0.082 Uiso 1 1 calc R
H29B H 0.6511 0.5072 0.3369 0.082 Uiso 1 1 calc R
H29C H 0.5380 0.5047 0.3803 0.082 Uiso 1 1 calc R
C30 C 0.5220(8) 0.4948(7) 0.1870(5) 0.069(3) Uani 1 1 d .
H30A H 0.4715 0.4526 0.1411 0.104 Uiso 1 1 calc R
H30B H 0.6115 0.4831 0.1956 0.104 Uiso 1 1 calc R
H30C H 0.5146 0.5633 0.1791 0.104 Uiso 1 1 calc R
C31 C -0.0105(6) 0.3698(5) 0.2483(4) 0.0352(15) Uani 1 1 d .
H31 H 0.0238 0.3088 0.2656 0.042 Uiso 1 1 calc R
C32 C -0.0957(7) 0.4025(6) 0.3030(4) 0.0518(19) Uani 1 1 d .
H32A H -0.0429 0.4205 0.3557 0.078 Uiso 1 1 calc R
H32B H -0.1608 0.3486 0.3029 0.078 Uiso 1 1 calc R
H32C H -0.1370 0.4589 0.2845 0.078 Uiso 1 1 calc R
C33 C -0.0932(7) 0.3442(6) 0.1635(4) 0.055(2) Uani 1 1 d .
H33A H -0.1301 0.4023 0.1453 0.083 Uiso 1 1 calc R
H33B H -0.1617 0.2923 0.1623 0.083 Uiso 1 1 calc R
H33C H -0.0398 0.3217 0.1297 0.083 Uiso 1 1 calc R
C34 C 0.1720(10) 0.4095(7) 0.0473(5) 0.079(3) Uani 1 1 d .
H34A H 0.0902 0.4124 0.0624 0.095 Uiso 1 1 calc R
H34B H 0.2322 0.4664 0.0752 0.095 Uiso 1 1 calc R
C35 C 0.1535(11) 0.4099(7) -0.0333(5) 0.083(2) Uani 1 1 d .
H35A H 0.2049 0.4678 -0.0435 0.100 Uiso 1 1 calc R
H35B H 0.0628 0.4160 -0.0561 0.100 Uiso 1 1 calc R
C36 C 0.1878(16) 0.3227(9) -0.0715(5) 0.149(6) Uani 1 1 d .
H36A H 0.2604 0.3386 -0.0948 0.178 Uiso 1 1 calc R
H36B H 0.1149 0.2888 -0.1122 0.178 Uiso 1 1 calc R
C37 C 0.2234(15) 0.2635(8) -0.0064(5) 0.141(6) Uani 1 1 d .
H37A H 0.1620 0.2038 -0.0150 0.170 Uiso 1 1 calc R
H37B H 0.3090 0.2433 -0.0044 0.170 Uiso 1 1 calc R
C38 C 0.5707(10) -0.0068(7) 0.3432(5) 0.083(2) Uani 1 1 d .
H38A H 0.5884 0.0521 0.3816 0.100 Uiso 1 1 calc R
H38B H 0.5464 -0.0620 0.3705 0.100 Uiso 1 1 calc R
C39 C 0.7718(8) 0.0590(6) 0.2538(5) 0.064(2) Uani 1 1 d .
H39A H 0.7114 0.0445 0.2030 0.097 Uiso 1 1 calc R
H39B H 0.8580 0.0515 0.2482 0.097 Uiso 1 1 calc R
H39C H 0.7686 0.1262 0.2751 0.097 Uiso 1 1 calc R
C40 C 0.7209(8) -0.1616(6) 0.2803(5) 0.067(2) Uani 1 1 d .
H40A H 0.6998 -0.2051 0.3170 0.100 Uiso 1 1 calc R
H40B H 0.8037 -0.1732 0.2708 0.100 Uiso 1 1 calc R
H40C H 0.6555 -0.1745 0.2314 0.100 Uiso 1 1 calc R
C41 C 0.8683(7) -0.0088(7) 0.4109(5) 0.065(2) Uani 1 1 d .
H41A H 0.8770 0.0588 0.4349 0.098 Uiso 1 1 calc R
H41B H 0.9463 -0.0210 0.3949 0.098 Uiso 1 1 calc R
H41C H 0.8539 -0.0536 0.4483 0.098 Uiso 1 1 calc R
C42 C 0.3419(7) -0.1435(5) 0.1717(4) 0.0398(16) Uani 1 1 d .
H42A H 0.3998 -0.1853 0.2014 0.048 Uiso 1 1 calc R
H42B H 0.2543 -0.1706 0.1716 0.048 Uiso 1 1 calc R
C43 C 0.2291(9) -0.1033(7) 0.0035(5) 0.080(3) Uani 1 1 d .
H43A H 0.1445 -0.1308 0.0069 0.120 Uiso 1 1 calc R
H43B H 0.2366 -0.1152 -0.0501 0.120 Uiso 1 1 calc R
H43C H 0.2409 -0.0328 0.0197 0.120 Uiso 1 1 calc R
C44 C 0.5183(9) -0.1074(7) 0.0620(5) 0.076(3) Uani 1 1 d .
H44A H 0.5262 -0.0364 0.0750 0.113 Uiso 1 1 calc R
H44B H 0.5273 -0.1224 0.0090 0.113 Uiso 1 1 calc R
H44C H 0.5851 -0.1344 0.0983 0.113 Uiso 1 1 calc R
C45 C 0.3396(12) -0.2984(6) 0.0302(5) 0.103(4) Uani 1 1 d .
H45A H 0.4053 -0.3307 0.0627 0.154 Uiso 1 1 calc R
H45B H 0.3498 -0.3038 -0.0231 0.154 Uiso 1 1 calc R
H45C H 0.2553 -0.3298 0.0307 0.154 Uiso 1 1 calc R
Cl1 Cl 0.43004(17) 0.15042(12) 0.15667(9) 0.0414(4) Uani 1 1 d .
Li1 Li 0.2905(13) 0.2691(9) 0.1623(6) 0.050(3) Uani 1 1 d .
N1 N 0.2576(5) 0.3205(3) 0.2638(3) 0.0277(11) Uani 1 1 d .
O1 O 0.2240(5) 0.3183(4) 0.0659(3) 0.0561(14) Uani 1 1 d .
P1 P 0.28153(15) 0.26531(11) 0.34204(8) 0.0244(4) Uani 1 1 d .
Si1 Si 0.72769(18) -0.02924(15) 0.32243(11) 0.0404(5) Uani 1 1 d .
Si2 Si 0.3556(2) -0.16365(16) 0.06961(11) 0.0527(6) Uani 1 1 d .
Y1 Y 0.38090(6) 0.01523(5) 0.24744(3) 0.02723(18) Uani 1 1 d .

loop_
_atom_site_aniso_label
_atom_site_aniso_U_11
_atom_site_aniso_U_22
_atom_site_aniso_U_33
_atom_site_aniso_U_23
_atom_site_aniso_U_13
_atom_site_aniso_U_12
C1 0.036(3) 0.022(3) 0.021(3) 0.007(2) 0.010(3) 0.009(3)
C2 0.030(3) 0.019(3) 0.038(3) 0.005(3) 0.014(3) 0.008(3)
C3 0.034(4) 0.020(3) 0.043(4) -0.004(3) 0.014(3) -0.001(3)
C4 0.044(4) 0.016(3) 0.042(4) 0.007(3) 0.022(3) 0.006(3)
C5 0.034(3) 0.028(4) 0.029(3) 0.011(3) 0.014(3) 0.014(3)
C6 0.063(5) 0.034(4) 0.029(3) 0.016(3) 0.016(3) 0.025(4)
C7 0.070(5) 0.020(4) 0.056(4) 0.011(3) 0.023(4) 0.009(4)
C8 0.038(4) 0.031(4) 0.069(5) 0.001(4) 0.016(4) 0.003(3)
C9 0.034(4) 0.032(4) 0.035(4) -0.001(3) -0.007(3) 0.004(3)
C10 0.037(4) 0.020(3) 0.027(3) 0.008(3) 0.006(3) 0.004(3)
C11 0.035(4) 0.032(4) 0.034(3) 0.009(3) 0.011(3) 0.006(3)
C12 0.034(4) 0.042(4) 0.057(4) 0.021(4) 0.015(3) 0.010(3)
C13 0.033(4) 0.042(4) 0.047(4) 0.010(3) -0.004(3) 0.005(3)
C14 0.041(4) 0.034(4) 0.042(4) 0.006(3) 0.003(3) 0.013(3)
C15 0.035(4) 0.032(4) 0.032(3) 0.005(3) 0.004(3) 0.003(3)
C16 0.030(3) 0.026(3) 0.023(3) 0.004(3) 0.003(2) 0.009(3)
C17 0.034(4) 0.024(3) 0.038(3) 0.006(3) 0.011(3) 0.009(3)
C18 0.038(4) 0.041(4) 0.045(4) 0.009(3) 0.016(3) 0.002(3)
C19 0.038(4) 0.042(4) 0.035(3) 0.004(3) 0.017(3) 0.012(3)
C20 0.035(4) 0.029(4) 0.038(4) -0.003(3) 0.000(3) 0.011(3)
C21 0.031(3) 0.025(3) 0.035(3) 0.001(3) 0.006(3) 0.006(3)
C22 0.045(4) 0.019(3) 0.023(3) 0.003(2) 0.004(3) 0.010(3)
C23 0.040(4) 0.028(3) 0.027(3) 0.008(3) 0.000(3) 0.013(3)
C24 0.050(4) 0.033(4) 0.043(4) 0.009(3) 0.010(3) 0.019(4)
C25 0.074(6) 0.020(4) 0.055(5) 0.009(3) 0.006(4) 0.011(4)
C26 0.064(5) 0.023(4) 0.046(4) 0.008(3) 0.015(4) 0.001(4)
C27 0.054(4) 0.023(4) 0.022(3) 0.004(3) 0.009(3) 0.000(3)
C28 0.047(4) 0.032(4) 0.039(4) 0.010(3) 0.014(3) 0.000(3)
C29 0.054(5) 0.052(5) 0.057(5) 0.007(4) 0.008(4) 0.012(4)
C30 0.067(6) 0.093(7) 0.056(5) 0.025(5) 0.028(4) 0.010(5)
C31 0.038(4) 0.029(4) 0.039(4) 0.010(3) 0.004(3) 0.014(3)
C32 0.048(5) 0.053(5) 0.056(5) 0.011(4) 0.011(4) 0.015(4)
C33 0.057(5) 0.050(5) 0.051(5) 0.010(4) -0.007(4) 0.011(4)
C34 0.135(9) 0.070(6) 0.048(5) 0.026(4) 0.026(5) 0.058(6)
C35 0.141(6) 0.062(4) 0.047(4) 0.019(3) 0.010(4) 0.038(4)
C36 0.309(19) 0.106(10) 0.038(6) 0.014(6) 0.032(8) 0.083(11)
C37 0.304(18) 0.105(9) 0.030(5) 0.012(5) 0.029(7) 0.125(10)
C38 0.141(6) 0.062(4) 0.047(4) 0.019(3) 0.010(4) 0.038(4)
C39 0.067(5) 0.068(6) 0.077(6) 0.035(5) 0.039(5) 0.026(5)
C40 0.075(6) 0.051(5) 0.075(6) 0.000(4) 0.012(5) 0.028(5)
C41 0.045(5) 0.077(6) 0.077(6) 0.028(5) 0.013(4) 0.008(4)
C42 0.060(5) 0.024(4) 0.038(4) 0.002(3) 0.014(3) 0.009(3)
C43 0.093(7) 0.080(7) 0.058(5) 0.003(5) -0.006(5) 0.022(6)
C44 0.099(7) 0.093(7) 0.049(5) 0.014(5) 0.033(5) 0.034(6)
C45 0.185(11) 0.062(6) 0.048(5) -0.016(4) -0.004(6) 0.052(7)
Cl1 0.0617(11) 0.0356(10) 0.0366(9) 0.0171(7) 0.0220(8) 0.0174(8)
Li1 0.082(9) 0.051(8) 0.024(5) 0.012(5) 0.018(6) 0.029(7)
N1 0.046(3) 0.014(3) 0.027(3) 0.008(2) 0.013(2) 0.010(2)
O1 0.099(4) 0.046(3) 0.029(2) 0.010(2) 0.014(3) 0.036(3)
P1 0.0303(9) 0.0217(9) 0.0223(8) 0.0060(6) 0.0058(6) 0.0072(7)
Si1 0.0384(11) 0.0400(12) 0.0467(11) 0.0134(9) 0.0117(9) 0.0134(9)
Si2 0.0786(16) 0.0427(13) 0.0336(10) -0.0029(9) 0.0042(10) 0.0219(12)
Y1 0.0340(4) 0.0251(3) 0.0252(3) 0.0075(2) 0.0081(2) 0.0103(3)

loop_
_atom_type_symbol
_atom_type_description
_atom_type_scat_dispersion_real
_atom_type_scat_dispersion_imag
_atom_type_scat_source
C C 0.0033 0.0016 'International Tables Vol C Tables 4.2.6.8 and 6.1.1.4'
H H 0.0000 0.0000 'International Tables Vol C Tables 4.2.6.8 and 6.1.1.4'
Li Li -0.0003 0.0001 'International Tables Vol C Tables 4.2.6.8 and 6.1.1.4'
N N 0.0061 0.0033 'International Tables Vol C Tables 4.2.6.8 and 6.1.1.4'
O O 0.0106 0.0060 'International Tables Vol C Tables 4.2.6.8 and 6.1.1.4'
Si Si 0.0817 0.0704 'International Tables Vol C Tables 4.2.6.8 and 6.1.1.4'
P P 0.1023 0.0942 'International Tables Vol C Tables 4.2.6.8 and 6.1.1.4'
Cl Cl 0.1484 0.1585 'International Tables Vol C Tables 4.2.6.8 and 6.1.1.4'
Y Y -2.7962 3.5667 'International Tables Vol C Tables 4.2.6.8 and 6.1.1.4'

loop_
_geom_angle_atom_site_label_1
_geom_angle_atom_site_label_2
_geom_angle_atom_site_label_3
_geom_angle
C2 C1 C5 106.6(5)
C2 C1 P1 128.5(4)
C5 C1 P1 123.5(4)
C2 C1 Y1 75.3(3)
C5 C1 Y1 74.6(3)
P1 C1 Y1 126.1(3)
C3 C2 C1 109.4(5)
C3 C2 C9 121.0(5)
C1 C2 C9 129.5(5)
C3 C2 Y1 75.5(3)
C1 C2 Y1 73.9(3)
C9 C2 Y1 118.0(4)
C2 C3 C4 107.6(5)
C2 C3 C8 125.3(6)
C4 C3 C8 126.9(6)
C2 C3 Y1 74.2(3)
C4 C3 Y1 74.4(3)
C8 C3 Y1 120.7(4)
C5 C4 C3 109.3(5)
C5 C4 C7 125.6(6)
C3 C4 C7 125.1(6)
C5 C4 Y1 74.4(3)
C3 C4 Y1 75.0(3)
C7 C4 Y1 119.0(4)
C4 C5 C1 107.0(5)
C4 C5 C6 124.4(5)
C1 C5 C6 128.3(5)
C4 C5 Y1 75.2(3)
C1 C5 Y1 73.6(3)
C6 C5 Y1 121.5(4)
C15 C10 C11 118.5(6)
C15 C10 P1 123.1(5)
C11 C10 P1 118.4(4)
C12 C11 C10 120.2(6)
C11 C12 C13 121.1(6)
C14 C13 C12 119.0(6)
C13 C14 C15 120.8(6)
C14 C15 C10 120.4(6)
C17 C16 C21 118.3(5)
C17 C16 P1 122.2(4)
C21 C16 P1 119.3(5)
C18 C17 C16 121.1(6)
C17 C18 C19 121.0(6)
C20 C19 C18 118.7(6)
C19 C20 C21 121.1(6)
C20 C21 C16 119.8(6)
C23 C22 C27 121.0(5)
C23 C22 N1 119.9(6)
C27 C22 N1 118.7(5)
C22 C23 C24 118.5(6)
C22 C23 C31 123.5(5)
C24 C23 C31 117.9(6)
C25 C24 C23 120.6(7)
C24 C25 C26 121.1(6)
C25 C26 C27 120.7(7)
C26 C27 C22 118.2(6)
C26 C27 C28 119.0(6)
C22 C27 C28 122.9(5)
C27 C28 C29 112.1(6)
C27 C28 C30 112.8(6)
C29 C28 C30 109.7(6)
C23 C31 C32 113.8(5)
C23 C31 C33 110.4(5)
C32 C31 C33 109.8(6)
C35 C34 O1 106.3(7)
C34 C35 C36 113.6(8)
C35 C36 C37 102.0(8)
O1 C37 C36 110.7(8)
Si1 C38 Y1 125.4(4)
Si2 C42 Y1 123.8(3)
Li1 Cl1 Y1 107.7(3)
O1 Li1 N1 123.8(6)
O1 Li1 Cl1 115.1(5)
N1 Li1 Cl1 120.9(5)
C22 N1 P1 126.0(4)
C22 N1 Li1 107.8(5)
P1 N1 Li1 125.3(4)
C37 O1 C34 107.0(6)
C37 O1 Li1 120.6(6)
C34 O1 Li1 132.4(6)
N1 P1 C1 108.9(3)
N1 P1 C16 113.8(2)
C1 P1 C16 108.4(3)
N1 P1 C10 115.2(3)
C1 P1 C10 107.6(3)
C16 P1 C10 102.5(3)
C38 Si1 C40 109.9(4)
C38 Si1 C41 114.7(4)
C40 Si1 C41 105.8(4)
C38 Si1 C39 110.4(4)
C40 Si1 C39 111.2(4)
C41 Si1 C39 104.7(4)
C42 Si2 C44 109.9(3)
C42 Si2 C43 110.3(4)
C44 Si2 C43 108.2(4)
C42 Si2 C45 113.6(4)
C44 Si2 C45 106.6(5)
C43 Si2 C45 108.1(4)
C38 Y1 C42 99.8(3)
C38 Y1 Cl1 111.2(2)
C42 Y1 Cl1 108.40(16)
C38 Y1 C1 108.8(2)
C42 Y1 C1 136.6(2)
Cl1 Y1 C1 91.08(12)
C38 Y1 C5 86.6(3)
C42 Y1 C5 123.9(2)
Cl1 Y1 C5 120.92(13)
C1 Y1 C5 31.80(16)
C38 Y1 C2 137.2(3)
C42 Y1 C2 109.0(2)
Cl1 Y1 C2 89.29(13)
C1 Y1 C2 30.85(17)
C5 Y1 C2 51.16(17)
C38 Y1 C4 97.7(3)
C42 Y1 C4 94.0(2)
Cl1 Y1 C4 138.89(13)
C1 Y1 C4 51.10(17)
C5 Y1 C4 30.40(18)
C2 Y1 C4 50.32(17)
C38 Y1 C3 128.3(3)
C42 Y1 C3 85.8(2)
Cl1 Y1 C3 115.51(14)
C1 Y1 C3 50.97(18)
C5 Y1 C3 50.87(18)
C2 Y1 C3 30.27(17)
C4 Y1 C3 30.66(18)

loop_
_geom_bond_atom_site_label_1
_geom_bond_atom_site_label_2
_geom_bond_distance
C1 C2 1.429(8)
C1 C5 1.471(7)
C1 P1 1.764(6)
C1 Y1 2.677(5)
C2 C3 1.412(8)
C2 C9 1.527(8)
C2 Y1 2.695(6)
C3 C4 1.431(9)
C3 C8 1.487(9)
C3 Y1 2.711(6)
C4 C5 1.414(8)
C4 C7 1.492(8)
C4 Y1 2.703(6)
C5 C6 1.488(8)
C5 Y1 2.692(5)
C10 C15 1.396(8)
C10 C11 1.398(8)
C10 P1 1.829(6)
C11 C12 1.373(8)
C12 C13 1.388(9)
C13 C14 1.374(9)
C14 C15 1.383(8)
C16 C17 1.373(8)
C16 C21 1.408(8)
C16 P1 1.815(6)
C17 C18 1.368(8)
C18 C19 1.377(9)
C19 C20 1.375(8)
C20 C21 1.379(8)
C22 C23 1.398(8)
C22 C27 1.422(8)
C22 N1 1.433(7)
C23 C24 1.403(9)
C23 C31 1.519(9)
C24 C25 1.373(9)
C25 C26 1.378(10)
C26 C27 1.394(9)
C27 C28 1.515(9)
C28 C29 1.526(9)
C28 C30 1.540(9)
C31 C32 1.530(9)
C31 C33 1.530(9)
C34 C35 1.378(10)
C34 O1 1.435(8)
C35 C36 1.425(12)
C36 C37 1.451(12)
C37 O1 1.407(9)
C38 Si1 1.839(10)
C38 Y1 2.369(9)
C39 Si1 1.873(7)
C40 Si1 1.866(8)
C41 Si1 1.866(8)
C42 Si2 1.824(6)
C42 Y1 2.373(6)
C43 Si2 1.864(8)
C44 Si2 1.867(9)
C45 Si2 1.872(8)
Cl1 Li1 2.300(12)
Cl1 Y1 2.6240(16)
Li1 O1 1.878(11)
Li1 N1 1.969(11)
N1 P1 1.598(5)
